data_4076105
loop_
_publ_author_name
'Cai, Shuyi'
'Jin, Guo-Xin'

_publ_section_title
;
 Heteronuclear Tungsten and Cobalt Derivatives of the 16-Electron
 Half-Sandwich Complex Cp*Rh[E2C2(B10H10)] (E = S, Se)
;
_journal_issue 22
_journal_name_full Organometallics
_journal_page_first 5280
_journal_paper_doi 10.1021/om050598p
_journal_volume 24
_journal_year 2005
_chemical_formula_sum 'C26 H50 B20 O2 Rh2 S4 W'
_chemical_formula_weight 1128.77
_chemical_name_systematic
; 
 ? 
;
_space_group_IT_number 14
_symmetry_cell_setting monoclinic
_symmetry_space_group_name_Hall '-P 2ybc'
_symmetry_space_group_name_H-M 'P 1 21/c 1'
_atom_sites_solution_hydrogens geom
_atom_sites_solution_primary direct
_atom_sites_solution_secondary difmap
_audit_creation_method SHELXL-97
_cell_angle_alpha 90.00
_cell_angle_beta 109.958(7)
_cell_angle_gamma 90.00
_cell_formula_units_Z 4
_cell_length_a 14.086(7)
_cell_length_b 21.333(10)
_cell_length_c 15.408(8)
_cell_measurement_reflns_used 201
_cell_measurement_temperature 293(2)
_cell_measurement_theta_max 18.508
_cell_measurement_theta_min 3.334
_cell_volume 4352(4)
_computing_cell_refinement 'Bruker SMART'
_computing_data_collection 'Bruker SMART'
_computing_data_reduction 'Bruker SHELXTL'
_computing_molecular_graphics 'Bruker SHELXTL'
_computing_publication_material 'Bruker SHELXTL'
_computing_structure_refinement 'SHELXL-97 (Sheldrick, 1997)'
_computing_structure_solution 'SHELXS-97 (Sheldrick, 1990)'
_diffrn_ambient_temperature 293(2)
_diffrn_measured_fraction_theta_full 0.998
_diffrn_measured_fraction_theta_max 0.998
_diffrn_measurement_device_type 'CCD area detector'
_diffrn_measurement_method 'phi and omega scans'
_diffrn_radiation_monochromator graphite
_diffrn_radiation_source 'fine-focus sealed tube'
_diffrn_radiation_type MoK\a
_diffrn_radiation_wavelength 0.71073
_diffrn_reflns_av_R_equivalents 0.0959
_diffrn_reflns_av_sigmaI/netI 0.1303
_diffrn_reflns_limit_h_max 16
_diffrn_reflns_limit_h_min -16
_diffrn_reflns_limit_k_max 25
_diffrn_reflns_limit_k_min -25
_diffrn_reflns_limit_l_max 14
_diffrn_reflns_limit_l_min -18
_diffrn_reflns_number 18226
_diffrn_reflns_theta_full 25.01
_diffrn_reflns_theta_max 25.01
_diffrn_reflns_theta_min 1.54
_diffrn_standards_decay_% 5.22
_exptl_absorpt_coefficient_mu 3.606
_exptl_absorpt_correction_T_max 0.8127
_exptl_absorpt_correction_T_min 0.6715
_exptl_absorpt_correction_type none
_exptl_absorpt_process_details sadabs
_exptl_crystal_density_diffrn 1.723
_exptl_crystal_density_method 'not measured'
_exptl_crystal_F_000 2200
_exptl_crystal_size_max 0.12
_exptl_crystal_size_mid 0.08
_exptl_crystal_size_min 0.06
_refine_diff_density_max 2.309
_refine_diff_density_min -1.121
_refine_diff_density_rms 0.198
_refine_ls_extinction_method none
_refine_ls_goodness_of_fit_ref 1.044
_refine_ls_hydrogen_treatment mixed
_refine_ls_matrix_type full
_refine_ls_number_parameters 516
_refine_ls_number_reflns 7668
_refine_ls_number_restraints 0
_refine_ls_restrained_S_all 1.044
_refine_ls_R_factor_all 0.1182
_refine_ls_R_factor_gt 0.0565
_refine_ls_shift/su_max 0.000
_refine_ls_shift/su_mean 0.000
_refine_ls_structure_factor_coef Fsqd
_refine_ls_weighting_details 'calc w=1/[\s^2^(Fo^2^)+(0.0542P)^2^+0.0000P] where P=(Fo^2^+2Fc^2^)/3'
_refine_ls_weighting_scheme calc
_refine_ls_wR_factor_gt 0.1227
_refine_ls_wR_factor_ref 0.1428
_reflns_number_gt 4567
_reflns_number_total 7668
_reflns_threshold_expression >2sigma(I)
_cod_data_source_file om050598psi20050717_023303.cif
_cod_data_source_block f40908c
_cod_depositor_comments
;
The following automatic conversions were performed:

'_symmetry_cell_setting' value 'Monoclinic' changed to 'monoclinic'
according to /home/saulius/struct/CIF-dictionaries/cif_core.dic
dictionary named 'cif_core.dic' version 2.4.1 from 2010-06-29.

Automatic conversion script
Id: cif_fix_values 1715 2011-07-08 13:25:40Z adriana 
;
_cod_original_sg_symbol_H-M P2(1)/c
_cod_database_code 4076105

loop_
_symmetry_equiv_pos_as_xyz
'x, y, z'
'-x, y+1/2, -z+1/2'
'-x, -y, -z'
'x, -y-1/2, z-1/2'

loop_
_atom_site_label
_atom_site_type_symbol
_atom_site_fract_x
_atom_site_fract_y
_atom_site_fract_z
_atom_site_U_iso_or_equiv
_atom_site_adp_type
_atom_site_occupancy
_atom_site_symmetry_multiplicity
_atom_site_calc_flag
_atom_site_refinement_flags
Rh1 Rh 0.42411(7) 0.68080(4) 0.63961(7) 0.0275(2) Uani 1 1 d .
Rh2 Rh 0.11929(8) 0.82683(4) 0.63424(7) 0.0308(3) Uani 1 1 d .
W1 W 0.23775(4) 0.72190(2) 0.63518(3) 0.02734(15) Uani 1 1 d .
O1 O 0.3663(7) 0.8370(4) 0.7261(7) 0.052(3) Uani 1 1 d .
O2 O 0.2792(8) 0.7655(5) 0.4590(7) 0.070(3) Uani 1 1 d .
S1 S 0.3765(2) 0.67913(14) 0.7708(2) 0.0288(7) Uani 1 1 d .
S2 S 0.2770(2) 0.61469(14) 0.5861(2) 0.0315(8) Uani 1 1 d .
S3 S 0.1213(2) 0.73530(15) 0.7264(2) 0.0334(8) Uani 1 1 d .
S4 S 0.0674(2) 0.75057(15) 0.5180(2) 0.0332(8) Uani 1 1 d .
C1 C 0.3524(9) 0.5967(6) 0.7828(8) 0.034(3) Uani 1 1 d .
C2 C 0.2964(10) 0.5612(5) 0.6831(9) 0.035(3) Uani 1 1 d .
C3 C 0.2800(9) 0.7460(6) 0.5281(8) 0.034(3) Uani 1 1 d .
C4 C 0.3070(9) 0.8004(6) 0.6891(9) 0.037(3) Uani 1 1 d .
C5 C 0.0018(9) 0.6951(6) 0.6578(9) 0.034(3) Uani 1 1 d .
C6 C -0.0291(10) 0.7077(6) 0.5492(9) 0.037(3) Uani 1 1 d .
C7 C 0.5031(9) 0.6867(6) 0.5423(8) 0.035(3) Uani 1 1 d .
C8 C 0.5235(9) 0.7441(6) 0.5917(9) 0.034(3) Uani 1 1 d .
C9 C 0.5678(9) 0.7287(6) 0.6856(8) 0.033(3) Uani 1 1 d .
C10 C 0.5889(10) 0.6635(6) 0.6937(8) 0.036(3) Uani 1 1 d .
C11 C 0.5509(9) 0.6371(6) 0.6059(10) 0.037(3) Uani 1 1 d .
C12 C 0.4660(12) 0.6803(7) 0.4397(9) 0.058(4) Uani 1 1 d .
H11A H 0.5213 0.6859 0.4174 0.087 Uiso 1 1 calc R
H11B H 0.4153 0.7115 0.4128 0.087 Uiso 1 1 calc R
H11C H 0.4374 0.6393 0.4228 0.087 Uiso 1 1 calc R
C13 C 0.5033(11) 0.8082(6) 0.5519(9) 0.050(4) Uani 1 1 d .
H10A H 0.5610 0.8228 0.5381 0.075 Uiso 1 1 calc R
H10B H 0.4905 0.8360 0.5957 0.075 Uiso 1 1 calc R
H10C H 0.4455 0.8073 0.4963 0.075 Uiso 1 1 calc R
C14 C 0.6058(10) 0.7759(6) 0.7643(9) 0.048(4) Uani 1 1 d .
H9A H 0.6724 0.7896 0.7693 0.073 Uiso 1 1 calc R
H9B H 0.6080 0.7565 0.8211 0.073 Uiso 1 1 calc R
H9C H 0.5611 0.8113 0.7520 0.073 Uiso 1 1 calc R
C15 C 0.6527(10) 0.6306(7) 0.7829(10) 0.057(4) Uani 1 1 d .
H13A H 0.7223 0.6308 0.7872 0.086 Uiso 1 1 calc R
H13B H 0.6301 0.5881 0.7824 0.086 Uiso 1 1 calc R
H13C H 0.6457 0.6523 0.8350 0.086 Uiso 1 1 calc R
C16 C 0.5570(11) 0.5697(6) 0.5780(10) 0.050(4) Uani 1 1 d .
H12A H 0.6193 0.5631 0.5670 0.074 Uiso 1 1 calc R
H12B H 0.5013 0.5607 0.5226 0.074 Uiso 1 1 calc R
H12C H 0.5540 0.5424 0.6265 0.074 Uiso 1 1 calc R
C17 C 0.1731(11) 0.9244(6) 0.6260(10) 0.044(4) Uani 1 1 d .
C18 C 0.0807(12) 0.9126(6) 0.5529(9) 0.045(4) Uani 1 1 d .
C19 C 0.0031(10) 0.9034(6) 0.5937(10) 0.041(3) Uani 1 1 d .
C20 C 0.0517(11) 0.9045(6) 0.6914(10) 0.046(4) Uani 1 1 d .
C21 C 0.1567(11) 0.9159(6) 0.7117(10) 0.042(4) Uani 1 1 d .
C22 C 0.2305(11) 0.9276(7) 0.8058(10) 0.064(5) Uani 1 1 d .
H22A H 0.2297 0.9713 0.8206 0.096 Uiso 1 1 calc R
H22B H 0.2970 0.9161 0.8075 0.096 Uiso 1 1 calc R
H22C H 0.2124 0.9031 0.8500 0.096 Uiso 1 1 calc R
C23 C 0.2675(12) 0.9477(7) 0.6135(12) 0.070(5) Uani 1 1 d .
H26A H 0.2677 0.9927 0.6139 0.106 Uiso 1 1 calc R
H26B H 0.2705 0.9329 0.5557 0.106 Uiso 1 1 calc R
H26C H 0.3251 0.9325 0.6630 0.106 Uiso 1 1 calc R
C24 C 0.0604(12) 0.9169(7) 0.4513(9) 0.059(4) Uani 1 1 d .
H25A H 0.0446 0.9594 0.4313 0.088 Uiso 1 1 calc R
H25B H 0.0043 0.8903 0.4193 0.088 Uiso 1 1 calc R
H25C H 0.1191 0.9035 0.4381 0.088 Uiso 1 1 calc R
C25 C -0.1084(12) 0.8994(7) 0.5375(10) 0.065(5) Uani 1 1 d .
H24A H -0.1379 0.9405 0.5318 0.098 Uiso 1 1 calc R
H24B H -0.1413 0.8721 0.5678 0.098 Uiso 1 1 calc R
H24C H -0.1167 0.8833 0.4772 0.098 Uiso 1 1 calc R
C26 C 0.0035(13) 0.8959(7) 0.7625(10) 0.070(5) Uani 1 1 d .
H23A H -0.0196 0.9357 0.7765 0.104 Uiso 1 1 calc R
H23B H 0.0518 0.8786 0.8174 0.104 Uiso 1 1 calc R
H23C H -0.0528 0.8679 0.7394 0.104 Uiso 1 1 calc R
B3 B 0.4196(13) 0.5429(7) 0.7439(12) 0.047(4) Uani 1 1 d .
H3 H 0.4841 0.5552 0.7223 0.057 Uiso 1 1 calc R
B4 B 0.4310(13) 0.5453(7) 0.8625(11) 0.048(5) Uani 1 1 d .
H4 H 0.5011 0.5587 0.9180 0.058 Uiso 1 1 calc R
B5 B 0.3128(12) 0.5673(8) 0.8675(10) 0.041(4) Uani 1 1 d .
H5 H 0.3076 0.5950 0.9259 0.049 Uiso 1 1 calc R
B6 B 0.2258(12) 0.5774(7) 0.7550(10) 0.037(4) Uani 1 1 d .
H6 H 0.1637 0.6115 0.7406 0.044 Uiso 1 1 calc R
B7 B 0.2242(13) 0.5080(7) 0.8095(12) 0.052(5) Uani 1 1 d .
H7 H 0.1596 0.4964 0.8312 0.063 Uiso 1 1 calc R
B8 B 0.2129(11) 0.5058(7) 0.6925(11) 0.038(4) Uani 1 1 d .
H8 H 0.1425 0.4936 0.6366 0.046 Uiso 1 1 calc R
B9 B 0.3306(14) 0.4843(7) 0.6853(13) 0.051(5) Uani 1 1 d .
H9 H 0.3359 0.4581 0.6255 0.062 Uiso 1 1 calc R
B10 B 0.4152(16) 0.4735(9) 0.7984(16) 0.073(6) Uani 1 1 d .
H10 H 0.4770 0.4392 0.8118 0.088 Uiso 1 1 calc R
B11 B 0.3510(14) 0.4860(8) 0.8774(13) 0.065(6) Uani 1 1 d .
H11 H 0.3701 0.4597 0.9425 0.078 Uiso 1 1 calc R
B12 B 0.2876(14) 0.4498(7) 0.7706(13) 0.053(5) Uani 1 1 d .
H12 H 0.2652 0.4003 0.7679 0.063 Uiso 1 1 calc R
B13 B 0.0048(12) 0.6328(7) 0.5875(11) 0.041(4) Uani 1 1 d .
H13 H 0.0737 0.6086 0.5872 0.049 Uiso 1 1 calc R
B14 B -0.0956(12) 0.6471(8) 0.4842(12) 0.045(4) Uani 1 1 d .
H14 H -0.0923 0.6330 0.4166 0.054 Uiso 1 1 calc R
B15 B -0.1570(12) 0.7172(9) 0.4980(11) 0.050(4) Uani 1 1 d .
H15 H -0.1927 0.7480 0.4386 0.060 Uiso 1 1 calc R
B16 B -0.0941(12) 0.7471(8) 0.6113(11) 0.045(4) Uani 1 1 d .
H16 H -0.0904 0.7976 0.6260 0.054 Uiso 1 1 calc R
B17 B -0.0999(13) 0.6928(8) 0.6942(13) 0.050(5) Uani 1 1 d .
H17 H -0.0989 0.7073 0.7630 0.060 Uiso 1 1 calc R
B18 B -0.0406(14) 0.6232(8) 0.6809(12) 0.055(5) Uani 1 1 d .
H18 H -0.0022 0.5936 0.7411 0.066 Uiso 1 1 calc R
B19 B -0.1061(14) 0.5921(9) 0.5681(13) 0.063(5) Uani 1 1 d .
H19 H -0.1112 0.5413 0.5545 0.075 Uiso 1 1 calc R
B20 B -0.2112(13) 0.6451(9) 0.5120(14) 0.066(6) Uani 1 1 d .
H20 H -0.2840 0.6291 0.4630 0.079 Uiso 1 1 calc R
B21 B -0.2035(13) 0.7058(8) 0.5907(12) 0.052(5) Uani 1 1 d .
H21 H -0.2726 0.7292 0.5920 0.063 Uiso 1 1 calc R
B22 B -0.1716(13) 0.6301(9) 0.6318(13) 0.058(5) Uani 1 1 d .
H22 H -0.2208 0.6028 0.6599 0.069 Uiso 1 1 calc R

loop_
_atom_site_aniso_label
_atom_site_aniso_U_11
_atom_site_aniso_U_22
_atom_site_aniso_U_33
_atom_site_aniso_U_23
_atom_site_aniso_U_13
_atom_site_aniso_U_12
Rh1 0.0220(5) 0.0299(6) 0.0314(6) -0.0009(4) 0.0100(4) -0.0008(4)
Rh2 0.0277(6) 0.0310(6) 0.0337(6) -0.0003(5) 0.0103(4) 0.0034(4)
W1 0.0225(3) 0.0304(3) 0.0293(3) 0.0018(2) 0.0091(2) 0.0017(3)
O1 0.042(7) 0.033(6) 0.075(7) -0.006(5) 0.011(5) -0.009(5)
O2 0.061(8) 0.109(9) 0.043(7) 0.034(6) 0.022(6) 0.009(6)
S1 0.0282(18) 0.0281(17) 0.0284(17) -0.0011(14) 0.0077(14) -0.0030(14)
S2 0.0274(19) 0.0351(18) 0.0330(19) -0.0058(14) 0.0118(15) -0.0053(14)
S3 0.0285(18) 0.041(2) 0.0321(18) -0.0040(14) 0.0123(14) -0.0015(15)
S4 0.0275(19) 0.0398(18) 0.0321(19) 0.0009(14) 0.0099(15) 0.0001(15)
C1 0.019(7) 0.039(8) 0.035(8) 0.007(6) -0.003(6) 0.001(6)
C2 0.051(9) 0.019(6) 0.045(8) -0.005(6) 0.030(7) 0.001(6)
C3 0.014(7) 0.062(9) 0.021(7) 0.000(6) 0.000(5) 0.006(6)
C4 0.014(7) 0.036(8) 0.051(9) 0.011(6) -0.001(6) 0.007(6)
C5 0.006(6) 0.044(8) 0.050(9) -0.005(6) 0.006(6) -0.004(5)
C6 0.035(8) 0.046(9) 0.035(8) 0.002(6) 0.019(6) 0.000(6)
C7 0.019(7) 0.064(9) 0.027(7) -0.014(7) 0.014(6) -0.009(6)
C8 0.025(7) 0.033(7) 0.050(9) 0.007(6) 0.021(6) -0.006(6)
C9 0.028(7) 0.047(8) 0.029(7) -0.006(6) 0.015(6) -0.008(6)
C10 0.035(8) 0.042(8) 0.030(8) 0.002(6) 0.010(6) -0.003(6)
C11 0.023(7) 0.040(8) 0.058(9) -0.007(7) 0.028(7) -0.002(6)
C12 0.061(11) 0.081(12) 0.032(8) -0.012(8) 0.015(8) -0.008(9)
C13 0.047(10) 0.055(10) 0.047(9) 0.014(7) 0.015(8) 0.004(7)
C14 0.034(8) 0.044(8) 0.062(10) -0.006(8) 0.009(7) -0.001(7)
C15 0.030(9) 0.068(11) 0.067(11) 0.019(8) 0.007(8) 0.014(8)
C16 0.047(10) 0.040(8) 0.069(11) -0.011(7) 0.029(8) 0.001(7)
C17 0.049(10) 0.031(8) 0.049(9) 0.003(6) 0.012(8) 0.003(7)
C18 0.062(11) 0.021(7) 0.045(9) 0.000(6) 0.008(8) 0.009(7)
C19 0.034(8) 0.030(8) 0.052(9) -0.006(6) 0.007(7) 0.014(6)
C20 0.051(10) 0.032(8) 0.057(10) -0.009(7) 0.020(8) 0.013(7)
C21 0.045(9) 0.030(8) 0.052(10) -0.008(7) 0.015(8) 0.009(6)
C22 0.053(11) 0.080(12) 0.055(11) -0.019(9) 0.013(9) 0.008(9)
C23 0.055(12) 0.055(10) 0.093(13) 0.023(9) 0.014(10) -0.002(9)
C24 0.072(12) 0.048(10) 0.056(10) 0.007(8) 0.020(9) 0.001(8)
C25 0.058(12) 0.052(10) 0.070(11) 0.007(8) 0.002(9) 0.016(8)
C26 0.085(14) 0.076(12) 0.060(11) -0.009(9) 0.042(10) 0.016(10)
B3 0.038(11) 0.037(9) 0.067(12) 0.004(8) 0.018(9) 0.014(8)
B4 0.039(11) 0.039(10) 0.051(11) 0.024(8) -0.004(8) 0.006(8)
B5 0.031(9) 0.052(10) 0.029(9) 0.013(7) -0.004(7) -0.003(8)
B6 0.042(10) 0.033(9) 0.035(9) -0.004(7) 0.013(7) 0.001(7)
B7 0.048(12) 0.041(10) 0.072(13) 0.012(9) 0.024(10) -0.013(8)
B8 0.023(9) 0.041(9) 0.055(11) 0.009(8) 0.020(8) -0.005(7)
B9 0.060(13) 0.034(9) 0.065(12) -0.014(8) 0.028(10) -0.004(8)
B10 0.074(16) 0.043(11) 0.120(19) 0.024(12) 0.055(15) 0.008(10)
B11 0.055(13) 0.051(12) 0.069(13) 0.036(10) -0.005(10) 0.005(10)
B12 0.053(12) 0.027(9) 0.081(14) 0.012(9) 0.027(10) 0.011(8)
B13 0.040(10) 0.039(9) 0.048(10) -0.018(8) 0.020(8) -0.001(8)
B14 0.026(9) 0.060(11) 0.047(11) -0.009(8) 0.007(8) -0.014(8)
B15 0.026(9) 0.073(12) 0.040(10) 0.004(9) -0.005(7) 0.007(9)
B16 0.030(10) 0.043(10) 0.058(12) -0.003(8) 0.009(8) 0.010(8)
B17 0.032(10) 0.065(12) 0.057(12) -0.005(9) 0.021(9) -0.008(8)
B18 0.059(13) 0.059(12) 0.044(11) -0.002(9) 0.012(9) -0.020(10)
B19 0.047(12) 0.061(12) 0.078(14) -0.011(10) 0.018(10) -0.030(10)
B20 0.025(10) 0.079(14) 0.093(16) -0.014(12) 0.020(10) -0.011(9)
B21 0.030(10) 0.074(13) 0.052(12) 0.003(9) 0.013(8) 0.009(9)
B22 0.035(11) 0.068(13) 0.077(14) -0.009(10) 0.028(10) -0.007(9)

loop_
_atom_type_symbol
_atom_type_description
_atom_type_scat_dispersion_real
_atom_type_scat_dispersion_imag
_atom_type_scat_source
C C 0.0033 0.0016 'International Tables Vol C Tables 4.2.6.8 and 6.1.1.4'
H H 0.0000 0.0000 'International Tables Vol C Tables 4.2.6.8 and 6.1.1.4'
B B 0.0013 0.0007 'International Tables Vol C Tables 4.2.6.8 and 6.1.1.4'
O O 0.0106 0.0060 'International Tables Vol C Tables 4.2.6.8 and 6.1.1.4'
Rh Rh -1.1178 0.9187 'International Tables Vol C Tables 4.2.6.8 and 6.1.1.4'
W W -0.8490 6.8722 'International Tables Vol C Tables 4.2.6.8 and 6.1.1.4'
S S 0.1246 0.1234 'International Tables Vol C Tables 4.2.6.8 and 6.1.1.4'

loop_
_geom_angle_atom_site_label_1
_geom_angle_atom_site_label_2
_geom_angle_atom_site_label_3
_geom_angle
C7 Rh1 C9 63.4(4)
C7 Rh1 C10 63.1(5)
C9 Rh1 C10 37.9(4)
C7 Rh1 C11 38.4(5)
C9 Rh1 C11 62.5(5)
C10 Rh1 C11 36.6(4)
C7 Rh1 C8 37.6(4)
C9 Rh1 C8 37.2(4)
C10 Rh1 C8 62.1(5)
C11 Rh1 C8 62.3(5)
C7 Rh1 S1 166.3(3)
C9 Rh1 S1 103.7(3)
C10 Rh1 S1 104.2(3)
C11 Rh1 S1 133.2(4)
C8 Rh1 S1 133.5(3)
C7 Rh1 S2 112.6(3)
C9 Rh1 S2 172.0(3)
C10 Rh1 S2 134.5(3)
C11 Rh1 S2 109.9(3)
C8 Rh1 S2 143.2(4)
S1 Rh1 S2 79.62(11)
C7 Rh1 C3 88.9(5)
C9 Rh1 C3 113.6(5)
C10 Rh1 C3 146.0(4)
C11 Rh1 C3 125.7(5)
C8 Rh1 C3 83.9(4)
S1 Rh1 C3 101.0(3)
S2 Rh1 C3 72.4(3)
C7 Rh1 W1 132.9(4)
C9 Rh1 W1 129.6(3)
C10 Rh1 W1 159.0(3)
C11 Rh1 W1 164.5(4)
C8 Rh1 W1 119.9(3)
S1 Rh1 W1 58.16(8)
S2 Rh1 W1 58.32(8)
C3 Rh1 W1 44.1(3)
C18 Rh2 C21 63.6(5)
C18 Rh2 C17 37.6(5)
C21 Rh2 C17 37.5(5)
C18 Rh2 C20 63.1(5)
C21 Rh2 C20 37.3(5)
C17 Rh2 C20 62.0(5)
C18 Rh2 C19 38.2(5)
C21 Rh2 C19 62.7(5)
C17 Rh2 C19 62.3(5)
C20 Rh2 C19 37.1(5)
C18 Rh2 S4 101.1(4)
C21 Rh2 S4 164.6(4)
C17 Rh2 S4 128.8(4)
C20 Rh2 S4 138.7(4)
C19 Rh2 S4 106.5(4)
C18 Rh2 S3 165.9(4)
C21 Rh2 S3 115.2(4)
C17 Rh2 S3 148.5(4)
C20 Rh2 S3 106.8(4)
C19 Rh2 S3 127.9(4)
S4 Rh2 S3 79.96(12)
C18 Rh2 C4 113.8(5)
C21 Rh2 C4 89.0(5)
C17 Rh2 C4 83.8(5)
C20 Rh2 C4 124.5(5)
C19 Rh2 C4 145.9(5)
S4 Rh2 C4 96.7(3)
S3 Rh2 C4 79.8(3)
C18 Rh2 W1 135.1(4)
C21 Rh2 W1 131.0(4)
C17 Rh2 W1 122.3(4)
C20 Rh2 W1 158.0(4)
C19 Rh2 W1 164.5(3)
S4 Rh2 W1 58.47(8)
S3 Rh2 W1 57.29(8)
C4 Rh2 W1 43.1(3)
C4 W1 C3 83.4(5)
C4 W1 S1 79.9(4)
C3 W1 S1 114.6(3)
C4 W1 S3 89.5(4)
C3 W1 S3 149.9(4)
S1 W1 S3 92.73(11)
C4 W1 S2 140.0(4)
C3 W1 S2 80.2(4)
S1 W1 S2 74.40(10)
S3 W1 S2 121.39(10)
C4 W1 S4 107.9(3)
C3 W1 S4 80.0(3)
S1 W1 S4 164.62(10)
S3 W1 S4 74.41(11)
S2 W1 S4 104.80(11)
C4 W1 Rh1 85.9(4)
C3 W1 Rh1 63.4(3)
S1 W1 Rh1 52.69(8)
S3 W1 Rh1 145.38(8)
S2 W1 Rh1 54.12(7)
S4 W1 Rh1 139.34(8)
C4 W1 Rh2 62.0(4)
C3 W1 Rh2 97.8(4)
S1 W1 Rh2 126.42(8)
S3 W1 Rh2 53.72(8)
S2 W1 Rh2 156.34(8)
S4 W1 Rh2 51.97(8)
Rh1 W1 Rh2 145.23(3)
C1 S1 Rh1 102.9(4)
C1 S1 W1 108.6(4)
Rh1 S1 W1 69.15(9)
C2 S2 Rh1 102.4(4)
C2 S2 W1 107.9(4)
Rh1 S2 W1 67.56(9)
C5 S3 Rh2 102.3(4)
C5 S3 W1 105.4(4)
Rh2 S3 W1 68.99(9)
C6 S4 Rh2 102.2(4)
C6 S4 W1 107.4(4)
Rh2 S4 W1 69.56(9)
C2 C1 B5 111.5(10)
C2 C1 B3 61.0(8)
B5 C1 B3 112.7(10)
C2 C1 B4 110.9(10)
B5 C1 B4 61.5(8)
B3 C1 B4 62.0(9)
C2 C1 B6 62.5(8)
B5 C1 B6 61.6(8)
B3 C1 B6 113.4(10)
B4 C1 B6 112.3(10)
C2 C1 S1 113.3(8)
B5 C1 S1 123.8(9)
B3 C1 S1 117.8(9)
B4 C1 S1 126.1(9)
B6 C1 S1 114.7(8)
C1 C2 B8 111.2(9)
C1 C2 B9 112.3(11)
B8 C2 B9 62.0(8)
C1 C2 B3 61.5(8)
B8 C2 B3 113.2(10)
B9 C2 B3 62.8(9)
C1 C2 B6 61.1(7)
B8 C2 B6 61.9(8)
B9 C2 B6 113.2(10)
B3 C2 B6 112.7(11)
C1 C2 S2 111.5(7)
B8 C2 S2 125.9(10)
B9 C2 S2 125.4(9)
B3 C2 S2 115.5(9)
B6 C2 S2 115.8(8)
O2 C3 W1 162.3(10)
O2 C3 Rh1 125.1(9)
W1 C3 Rh1 72.5(4)
O1 C4 W1 164.1(11)
O1 C4 Rh2 120.8(10)
W1 C4 Rh2 74.9(4)
C6 C5 B16 63.8(8)
C6 C5 B17 112.8(11)
B16 C5 B17 61.6(9)
C6 C5 B13 61.9(8)
B16 C5 B13 115.0(11)
B17 C5 B13 112.8(10)
C6 C5 B18 111.9(10)
B16 C5 B18 112.5(11)
B17 C5 B18 61.2(9)
B13 C5 B18 61.9(9)
C6 C5 S3 112.8(8)
B16 C5 S3 111.9(9)
B17 C5 S3 121.6(10)
B13 C5 S3 120.0(8)
B18 C5 S3 127.0(10)
C5 C6 B14 112.7(10)
C5 C6 B15 111.7(10)
B14 C6 B15 62.6(9)
C5 C6 B13 62.6(8)
B14 C6 B13 61.9(9)
B15 C6 B13 113.2(11)
C5 C6 B16 61.0(8)
B14 C6 B16 113.6(11)
B15 C6 B16 62.0(9)
B13 C6 B16 113.3(10)
C5 C6 S4 113.3(9)
B14 C6 S4 122.1(9)
B15 C6 S4 125.2(10)
B13 C6 S4 114.3(9)
B16 C6 S4 118.5(9)
C8 C7 C11 107.8(11)
C8 C7 C12 125.6(13)
C11 C7 C12 124.4(12)
C8 C7 Rh1 74.6(7)
C11 C7 Rh1 73.6(7)
C12 C7 Rh1 130.9(9)
C9 C8 C7 106.8(11)
C9 C8 C13 126.5(12)
C7 C8 C13 126.7(12)
C9 C8 Rh1 68.2(7)
C7 C8 Rh1 67.8(6)
C13 C8 Rh1 129.6(9)
C8 C9 C10 109.0(11)
C8 C9 C14 125.2(12)
C10 C9 C14 124.8(11)
C8 C9 Rh1 74.6(7)
C10 C9 Rh1 73.1(7)
C14 C9 Rh1 127.5(8)
C11 C10 C9 108.2(11)
C11 C10 C15 126.9(12)
C9 C10 C15 124.6(11)
C11 C10 Rh1 72.3(7)
C9 C10 Rh1 69.1(7)
C15 C10 Rh1 129.3(9)
C10 C11 C7 107.4(11)
C10 C11 C16 128.4(13)
C7 C11 C16 124.3(12)
C10 C11 Rh1 71.1(7)
C7 C11 Rh1 68.0(7)
C16 C11 Rh1 126.3(9)
C18 C17 C21 108.4(13)
C18 C17 C23 124.8(14)
C21 C17 C23 126.5(14)
C18 C17 Rh2 69.1(7)
C21 C17 Rh2 70.3(7)
C23 C17 Rh2 130.7(10)
C17 C18 C19 107.6(12)
C17 C18 C24 127.9(14)
C19 C18 C24 124.0(14)
C17 C18 Rh2 73.2(8)
C19 C18 Rh2 73.3(7)
C24 C18 Rh2 125.0(9)
C20 C19 C18 107.1(13)
C20 C19 C25 129.4(14)
C18 C19 C25 123.2(13)
C20 C19 Rh2 71.1(7)
C18 C19 Rh2 68.5(7)
C25 C19 Rh2 129.3(9)
C21 C20 C19 108.8(13)
C21 C20 C26 124.2(14)
C19 C20 C26 127.0(14)
C21 C20 Rh2 70.3(7)
C19 C20 Rh2 71.8(7)
C26 C20 Rh2 124.2(10)
C20 C21 C17 107.7(12)
C20 C21 C22 124.7(13)
C17 C21 C22 126.8(14)
C20 C21 Rh2 72.4(7)
C17 C21 Rh2 72.2(7)
C22 C21 Rh2 129.0(10)
C2 B3 B10 105.4(13)
C2 B3 C1 57.5(7)
B10 B3 C1 106.8(12)
C2 B3 B4 105.9(11)
B10 B3 B4 61.8(11)
C1 B3 B4 59.3(8)
C2 B3 B9 58.5(9)
B10 B3 B9 60.4(11)
C1 B3 B9 105.6(11)
B4 B3 B9 110.0(12)
C1 B4 B5 58.4(8)
C1 B4 B11 105.3(11)
B5 B4 B11 61.9(10)
C1 B4 B3 58.6(8)
B5 B4 B3 107.4(11)
B11 B4 B3 106.0(13)
C1 B4 B10 102.8(12)
B5 B4 B10 108.1(13)
B11 B4 B10 59.5(10)
B3 B4 B10 57.3(9)
C1 B5 B4 60.1(8)
C1 B5 B6 60.1(8)
B4 B5 B6 110.0(11)
C1 B5 B7 103.5(11)
B4 B5 B7 107.4(12)
B6 B5 B7 57.5(8)
C1 B5 B11 104.5(12)
B4 B5 B11 59.2(10)
B6 B5 B11 106.7(12)
B7 B5 B11 60.0(10)
B7 B6 C1 105.6(11)
B7 B6 C2 104.2(11)
C1 B6 C2 56.4(7)
B7 B6 B5 62.0(9)
C1 B6 B5 58.3(8)
C2 B6 B5 104.1(11)
B7 B6 B8 60.4(9)
C1 B6 B8 104.1(10)
C2 B6 B8 57.7(7)
B5 B6 B8 109.6(11)
B6 B7 B12 110.7(12)
B6 B7 B8 61.9(9)
B12 B7 B8 60.5(10)
B6 B7 B5 60.5(8)
B12 B7 B5 108.8(13)
B8 B7 B5 109.6(11)
B6 B7 B11 109.6(12)
B12 B7 B11 59.4(10)
B8 B7 B11 108.3(12)
B5 B7 B11 60.6(10)
C2 B8 B7 104.2(11)
C2 B8 B9 59.0(8)
B7 B8 B9 108.3(12)
C2 B8 B12 105.0(11)
B7 B8 B12 59.6(9)
B9 B8 B12 60.7(9)
C2 B8 B6 60.4(8)
B7 B8 B6 57.7(8)
B9 B8 B6 109.5(11)
B12 B8 B6 106.5(12)
C2 B9 B10 103.7(12)
C2 B9 B8 59.0(8)
B10 B9 B8 107.8(13)
C2 B9 B3 58.7(8)
B10 B9 B3 57.9(10)
B8 B9 B3 107.4(11)
C2 B9 B12 104.2(11)
B10 B9 B12 60.0(10)
B8 B9 B12 59.8(9)
B3 B9 B12 105.8(12)
B3 B10 B9 61.7(10)
B3 B10 B11 108.7(13)
B9 B10 B11 109.3(14)
B3 B10 B12 109.3(14)
B9 B10 B12 60.7(11)
B11 B10 B12 59.6(10)
B3 B10 B4 60.9(9)
B9 B10 B4 110.4(12)
B11 B10 B4 59.3(10)
B12 B10 B4 107.5(13)
B12 B11 B4 109.7(13)
B12 B11 B10 60.4(11)
B4 B11 B10 61.2(11)
B12 B11 B7 59.0(10)
B4 B11 B7 106.8(11)
B10 B11 B7 106.3(14)
B12 B11 B5 107.5(11)
B4 B11 B5 58.9(9)
B10 B11 B5 107.1(12)
B7 B11 B5 59.4(9)
B7 B12 B11 61.6(10)
B7 B12 B8 59.9(9)
B11 B12 B8 109.6(11)
B7 B12 B10 108.0(13)
B11 B12 B10 60.0(11)
B8 B12 B10 106.9(12)
B7 B12 B9 107.6(11)
B11 B12 B9 108.5(13)
B8 B12 B9 59.5(9)
B10 B12 B9 59.3(10)
C6 B13 B19 106.3(12)
C6 B13 C5 55.5(7)
B19 B13 C5 106.4(11)
C6 B13 B14 58.8(9)
B19 B13 B14 61.9(10)
C5 B13 B14 104.5(11)
C6 B13 B18 104.5(10)
B19 B13 B18 61.7(10)
C5 B13 B18 59.1(8)
B14 B13 B18 110.7(12)
C6 B14 B13 59.3(8)
C6 B14 B15 59.0(8)
B13 B14 B15 108.2(11)
C6 B14 B19 103.7(11)
B13 B14 B19 58.0(9)
B15 B14 B19 107.5(12)
C6 B14 B20 103.6(11)
B13 B14 B20 106.8(12)
B15 B14 B20 58.7(10)
B19 B14 B20 60.8(10)
C6 B15 B20 105.8(12)
C6 B15 B14 58.5(8)
B20 B15 B14 62.0(10)
C6 B15 B21 103.4(11)
B20 B15 B21 59.3(10)
B14 B15 B21 108.1(12)
C6 B15 B16 59.9(8)
B20 B15 B16 106.4(13)
B14 B15 B16 108.6(11)
B21 B15 B16 57.3(9)
C5 B16 B21 106.2(12)
C5 B16 B17 59.3(9)
B21 B16 B17 62.0(10)
C5 B16 C6 55.3(7)
B21 B16 C6 105.0(12)
B17 B16 C6 104.2(11)
C5 B16 B15 103.7(11)
B21 B16 B15 61.2(10)
B17 B16 B15 110.3(13)
C6 B16 B15 58.0(8)
C5 B17 B16 59.1(8)
C5 B17 B18 59.9(9)
B16 B17 B18 109.5(12)
C5 B17 B22 103.5(12)
B16 B17 B22 105.5(13)
B18 B17 B22 59.8(10)
C5 B17 B21 103.0(12)
B16 B17 B21 58.0(9)
B18 B17 B21 107.8(12)
B22 B17 B21 59.0(10)
C5 B18 B22 103.1(13)
C5 B18 B17 58.9(9)
B22 B18 B17 60.2(10)
C5 B18 B13 59.0(8)
B22 B18 B13 105.1(12)
B17 B18 B13 108.4(12)
C5 B18 B19 103.2(12)
B22 B18 B19 59.5(10)
B17 B18 B19 108.6(14)
B13 B18 B19 57.7(9)
B13 B19 B22 106.8(12)
B13 B19 B14 60.0(9)
B22 B19 B14 106.9(14)
B13 B19 B18 60.6(9)
B22 B19 B18 58.8(10)
B14 B19 B18 108.4(12)
B13 B19 B20 108.1(13)
B22 B19 B20 59.0(11)
B14 B19 B20 60.4(10)
B18 B19 B20 107.1(14)
B21 B20 B15 60.9(10)
B21 B20 B22 59.2(10)
B15 B20 B22 106.9(13)
B21 B20 B14 107.3(12)
B15 B20 B14 59.4(9)
B22 B20 B14 105.2(13)
B21 B20 B19 106.4(13)
B15 B20 B19 106.4(12)
B22 B20 B19 58.5(10)
B14 B20 B19 58.8(9)
B16 B21 B22 107.9(12)
B16 B21 B20 110.4(12)
B22 B21 B20 60.8(11)
B16 B21 B17 60.1(10)
B22 B21 B17 59.8(10)
B20 B21 B17 110.1(13)
B16 B21 B15 61.5(9)
B22 B21 B15 107.4(12)
B20 B21 B15 59.9(10)
B17 B21 B15 109.1(12)
B21 B22 B18 109.8(13)
B21 B22 B17 61.2(10)
B18 B22 B17 60.0(10)
B21 B22 B19 110.2(13)
B18 B22 B19 61.6(10)
B17 B22 B19 110.1(12)
B21 B22 B20 60.0(11)
B18 B22 B20 112.2(12)
B17 B22 B20 110.6(13)
B19 B22 B20 62.5(10)

loop_
_geom_bond_atom_site_label_1
_geom_bond_atom_site_label_2
_geom_bond_distance
Rh1 C7 2.154(11)
Rh1 C9 2.160(12)
Rh1 C10 2.213(13)
Rh1 C11 2.228(11)
Rh1 C8 2.243(11)
Rh1 S1 2.337(3)
Rh1 S2 2.407(3)
Rh1 C3 2.574(12)
Rh1 W1 2.7461(16)
Rh2 C18 2.180(12)
Rh2 C21 2.210(13)
Rh2 C17 2.234(13)
Rh2 C20 2.237(12)
Rh2 C19 2.245(12)
Rh2 S4 2.345(3)
Rh2 S3 2.409(3)
Rh2 C4 2.550(12)
Rh2 W1 2.7891(14)
W1 C4 1.973(14)
W1 C3 2.002(13)
W1 S1 2.496(3)
W1 S3 2.514(3)
W1 S2 2.528(3)
W1 S4 2.537(3)
O1 C4 1.144(14)
O2 C3 1.140(13)
S1 C1 1.813(12)
S2 C2 1.825(12)
S3 C5 1.862(12)
S4 C6 1.834(13)
C1 C2 1.652(17)
C1 B5 1.703(19)
C1 B3 1.721(19)
C1 B4 1.733(18)
C1 B6 1.735(19)
C2 B8 1.708(18)
C2 B9 1.708(19)
C2 B3 1.71(2)
C2 B6 1.757(18)
C5 C6 1.602(17)
C5 B16 1.705(19)
C5 B17 1.709(19)
C5 B13 1.725(18)
C5 B18 1.73(2)
C6 B14 1.71(2)
C6 B15 1.714(19)
C6 B13 1.71(2)
C6 B16 1.748(19)
C7 C8 1.420(17)
C7 C11 1.443(18)
C7 C12 1.492(16)
C8 C9 1.405(16)
C8 C13 1.486(16)
C9 C10 1.420(17)
C9 C14 1.525(16)
C10 C11 1.393(17)
C10 C15 1.531(17)
C11 C16 1.512(16)
C17 C18 1.424(19)
C17 C21 1.427(18)
C17 C23 1.492(19)
C18 C19 1.447(19)
C18 C24 1.495(18)
C19 C20 1.426(18)
C19 C25 1.515(19)
C20 C21 1.423(19)
C20 C26 1.483(18)
C21 C22 1.490(18)
B3 B10 1.71(2)
B3 B4 1.78(2)
B3 B9 1.78(2)
B4 B5 1.76(2)
B4 B11 1.76(2)
B4 B10 1.80(3)
B5 B6 1.76(2)
B5 B7 1.79(2)
B5 B11 1.81(2)
B6 B7 1.71(2)
B6 B8 1.78(2)
B7 B12 1.75(2)
B7 B8 1.76(2)
B7 B11 1.80(2)
B8 B9 1.76(2)
B8 B12 1.77(2)
B9 B10 1.76(3)
B9 B12 1.78(2)
B10 B11 1.77(3)
B10 B12 1.77(3)
B11 B12 1.76(3)
B13 B19 1.72(2)
B13 B14 1.76(2)
B13 B18 1.77(2)
B14 B15 1.78(2)
B14 B19 1.79(2)
B14 B20 1.82(2)
B15 B20 1.76(3)
B15 B21 1.78(2)
B15 B16 1.78(2)
B16 B21 1.71(2)
B16 B17 1.75(2)
B17 B18 1.75(2)
B17 B22 1.75(2)
B17 B21 1.78(2)
B18 B22 1.75(2)
B18 B19 1.79(2)
B19 B22 1.76(2)
B19 B20 1.83(3)
B20 B21 1.75(3)
B20 B22 1.77(3)
B21 B22 1.74(3)
